data_7102273
loop_
_publ_author_name
'Lopez, Nazario'
'Zhao, Hanhua'
'Prosvirin, Andrey V'
'Chouai, Abdellatif'
'Shatruk, Michael'
'Dunbar, Kim R'

_publ_section_title
;
 Conversion of a porous material based on a Mn(II)-TCNQF(4) honeycomb
 net to a molecular magnet upon desolvation.
;
_journal_issue 44
_journal_name_full 'Chemical communications (Cambridge, England)'
_journal_page_first 4611
_journal_page_last 4613
_journal_paper_doi 10.1039/b710149j
_journal_year 2007
_chemical_formula_sum 'C51 H61 F12 Mn2 N12 O15.5'
_chemical_formula_weight 1428.00
_chemical_name_common
;Manganese(ii) 2,3,5,6-Tetrafluoro-7,7,8,8-
Tetracyanoquinodimethane
;
_chemical_name_systematic
;
?
;
_space_group_IT_number 14
_symmetry_cell_setting monoclinic
_symmetry_space_group_name_Hall '-P 2ybc'
_symmetry_space_group_name_H-M 'P 1 21/c 1'
_atom_sites_solution_hydrogens geom
_atom_sites_solution_primary direct
_atom_sites_solution_secondary difmap
_audit_creation_method SHELXL-97
_cell_angle_alpha 90.00
_cell_angle_beta 91.399(3)
_cell_angle_gamma 90.00
_cell_formula_units_Z 2
_cell_length_a 9.5382(17)
_cell_length_b 14.957(3)
_cell_length_c 23.021(4)
_cell_measurement_temperature 110(2)
_cell_volume 3283.2(10)
_computing_cell_refinement 'SMART V5.625 (Bruker, 2000)'
_computing_data_collection 'SMART V5.625 (Bruker, 2000)'
_computing_data_reduction 'SAINT V6.32 (Bruker, 2001)'
_computing_molecular_graphics 'X-Seed (Barbour, 2001)'
_computing_publication_material 'SHELXL-97 (Sheldrick, 1997)'
_computing_structure_refinement 'SHELXL-97 (Sheldrick, 1997)'
_computing_structure_solution 'SHELXS-97 (Sheldrick, 1997)'
_diffrn_ambient_temperature 110(2)
_diffrn_measured_fraction_theta_full 0.974
_diffrn_measured_fraction_theta_max 0.974
_diffrn_measurement_device_type 'Bruker APEX CCD area-detector'
_diffrn_measurement_method 'profile data from \w scans'
_diffrn_radiation_monochromator graphite
_diffrn_radiation_source 'fine-focus sealed tube'
_diffrn_radiation_type MoK\a
_diffrn_radiation_wavelength 0.71073
_diffrn_reflns_av_R_equivalents 0.0744
_diffrn_reflns_av_sigmaI/netI 0.0969
_diffrn_reflns_limit_h_max 12
_diffrn_reflns_limit_h_min -12
_diffrn_reflns_limit_k_max 19
_diffrn_reflns_limit_k_min -19
_diffrn_reflns_limit_l_max 30
_diffrn_reflns_limit_l_min -30
_diffrn_reflns_number 28531
_diffrn_reflns_theta_full 28.31
_diffrn_reflns_theta_max 28.31
_diffrn_reflns_theta_min 1.77
_exptl_absorpt_coefficient_mu 0.489
_exptl_absorpt_correction_T_max 0.9437
_exptl_absorpt_correction_T_min 0.8835
_exptl_absorpt_correction_type multi-scan
_exptl_absorpt_process_details 'SADABS v2.03 (Bruker, 2003)'
_exptl_crystal_colour block
_exptl_crystal_density_diffrn 1.444
_exptl_crystal_density_method 'not measured'
_exptl_crystal_description 'dark blue'
_exptl_crystal_F_000 1466
_exptl_crystal_size_max 0.26
_exptl_crystal_size_mid 0.24
_exptl_crystal_size_min 0.12
_refine_diff_density_max 0.827
_refine_diff_density_min -0.543
_refine_diff_density_rms 0.093
_refine_ls_extinction_method none
_refine_ls_goodness_of_fit_ref 1.057
_refine_ls_hydrogen_treatment mixed
_refine_ls_matrix_type full
_refine_ls_number_parameters 486
_refine_ls_number_reflns 7962
_refine_ls_number_restraints 20
_refine_ls_restrained_S_all 1.059
_refine_ls_R_factor_all 0.1269
_refine_ls_R_factor_gt 0.0768
_refine_ls_shift/su_max 0.000
_refine_ls_shift/su_mean 0.000
_refine_ls_structure_factor_coef Fsqd
_refine_ls_weighting_details 'calc w=1/[\s^2^(Fo^2^)+(0.0556P)^2^+6.3646P] where P=(Fo^2^+2Fc^2^)/3'
_refine_ls_weighting_scheme calc
_refine_ls_wR_factor_gt 0.1605
_refine_ls_wR_factor_ref 0.1827
_reflns_number_gt 5098
_reflns_number_total 7962
_reflns_threshold_expression >2sigma(I)
_cod_data_source_file b710149j.txt
_cod_data_source_block nl072
_cod_original_formula_sum 'C51 H61 F12 Mn2 N12 O15.50'
_cod_database_code 7102273

loop_
_symmetry_equiv_pos_as_xyz
'x, y, z'
'-x, y+1/2, -z+1/2'
'-x, -y, -z'
'x, -y-1/2, z-1/2'

loop_
_atom_site_label
_atom_site_type_symbol
_atom_site_fract_x
_atom_site_fract_y
_atom_site_fract_z
_atom_site_U_iso_or_equiv
_atom_site_adp_type
_atom_site_occupancy
_atom_site_symmetry_multiplicity
_atom_site_calc_flag
_atom_site_refinement_flags
_atom_site_disorder_assembly
_atom_site_disorder_group
Mn1 Mn 0.00707(7) 0.23916(4) 0.24952(2) 0.02572(17) Uani 1 1 d . . .
F1 F -0.0253(2) 0.16050(12) 0.55218(8) 0.0168(4) Uani 1 1 d . A .
F2 F -0.0456(2) 0.15204(12) 0.43932(8) 0.0177(4) Uani 1 1 d . . .
F3 F 0.3830(2) 0.48256(14) 0.14235(8) 0.0248(5) Uani 1 1 d . . .
F4 F 0.3054(2) 0.39026(13) -0.05230(8) 0.0202(4) Uani 1 1 d . . .
F5 F 0.3212(2) 0.55584(13) -0.08661(8) 0.0192(4) Uani 1 1 d . . .
F6 F 0.3995(2) 0.64781(14) 0.10805(8) 0.0253(5) Uani 1 1 d . . .
O1 O -0.0384(4) 0.3373(2) 0.31442(14) 0.0449(8) Uani 0.75 1 d PD A 3
O2 O 0.2300(4) 0.2517(2) 0.27311(13) 0.0478(9) Uani 1 1 d D A .
O3 O 0.0711(5) 0.1404(2) 0.18742(13) 0.0545(10) Uani 1 1 d D A .
O4 O -0.2144(4) 0.2280(3) 0.22636(13) 0.0482(9) Uani 1 1 d D A .
O1A O -0.0384(4) 0.3373(2) 0.31442(14) 0.0449(8) Uani 0.25 1 d PD A 6
O1S O 0.2973(10) 1.0393(6) 0.2198(3) 0.060(3) Uani 0.567(11) 1 d P B -1
H1S H 0.3331 1.0148 0.1909 0.072 Uiso 0.567(11) 1 calc PR B -1
O2S O 0.4252(5) 0.9857(2) 0.12835(17) 0.0699(13) Uani 1 1 d . . .
H2S H 0.4400 0.9413 0.1070 0.084 Uiso 1 1 calc R . .
O3S O 0.2081(10) 0.4590(3) 0.4447(2) 0.100(3) Uani 0.75 1 d PDU C -5
H3S H 0.2627 0.4180 0.4557 0.120 Uiso 0.75 1 calc PR C -5
O4S O 0.1577(9) 0.4565(6) 0.3331(3) 0.118(3) Uani 0.75 1 d P . .
H4S H 0.1712 0.4850 0.3642 0.141 Uiso 0.75 1 calc PR . .
O5S O 0.2264(10) 0.9820(8) 0.2148(4) 0.058(3) Uani 0.433(11) 1 d P B -2
H5S H 0.2614 0.9456 0.1914 0.069 Uiso 0.433(11) 1 calc PR B -2
O6S O 0.0477(16) 0.3886(10) 0.4237(6) 0.054(4) Uani 0.25 1 d P D -4
H6S H 0.1197 0.3752 0.4436 0.065 Uiso 0.25 1 calc PR D -4
N1 N -0.0153(4) 0.1285(2) 0.31015(14) 0.0396(10) Uani 1 1 d . A .
N2 N -0.0268(4) -0.1534(2) 0.31449(13) 0.0269(7) Uani 1 1 d . . .
N3 N 0.3813(4) 0.2830(2) 0.16978(15) 0.0357(9) Uani 1 1 d . . .
N4 N 0.2468(4) 0.2067(2) 0.00098(16) 0.0328(8) Uani 1 1 d . . .
N5 N 0.3018(4) 0.7551(2) -0.11202(15) 0.0298(8) Uani 1 1 d . . .
N6 N 0.4390(4) 0.8333(2) 0.05584(15) 0.0352(9) Uani 1 1 d . . .
C1 C -0.0179(4) 0.0668(3) 0.33970(14) 0.0220(8) Uani 1 1 d . . .
C2 C -0.0234(4) -0.0902(2) 0.34281(14) 0.0167(7) Uani 1 1 d . . .
C3 C -0.0207(3) -0.0099(2) 0.37388(13) 0.0141(7) Uani 1 1 d . A .
C4 C -0.0107(3) -0.0046(2) 0.43692(13) 0.0105(6) Uani 1 1 d . . .
C5 C -0.0214(3) 0.0750(2) 0.46800(13) 0.0114(6) Uani 1 1 d . A .
C6 C -0.0106(3) 0.0792(2) 0.52773(13) 0.0119(6) Uani 1 1 d . . .
C7 C 0.3603(4) 0.3094(3) 0.12371(17) 0.0247(8) Uani 1 1 d . . .
C8 C 0.2861(4) 0.2659(3) 0.02817(17) 0.0249(8) Uani 1 1 d . . .
C9 C 0.3343(4) 0.3366(2) 0.06539(15) 0.0201(8) Uani 1 1 d . . .
C10 C 0.3429(3) 0.4264(2) 0.04686(14) 0.0163(7) Uani 1 1 d . . .
C11 C 0.3271(3) 0.4532(2) -0.01135(14) 0.0158(7) Uani 1 1 d . . .
C12 C 0.3685(4) 0.4991(2) 0.08550(14) 0.0189(7) Uani 1 1 d . . .
C13 C 0.3766(3) 0.5847(2) 0.06754(14) 0.0182(7) Uani 1 1 d . . .
C14 C 0.3362(3) 0.5394(2) -0.02977(14) 0.0165(7) Uani 1 1 d . . .
C15 C 0.3619(3) 0.6115(2) 0.00869(14) 0.0167(7) Uani 1 1 d . . .
C16 C 0.3720(3) 0.7012(2) -0.01004(15) 0.0189(7) Uani 1 1 d . . .
C17 C 0.3320(4) 0.7285(2) -0.06719(16) 0.0214(8) Uani 1 1 d . . .
C18 C 0.4089(4) 0.7732(3) 0.02795(16) 0.0230(8) Uani 1 1 d . . .
C19 C -0.1114(11) 0.3340(5) 0.3661(3) 0.073(3) Uani 0.75 1 d PU A 3
H19A H -0.0454 0.3235 0.3987 0.110 Uiso 0.75 1 calc PR A 3
H19B H -0.1801 0.2853 0.3641 0.110 Uiso 0.75 1 calc PR A 3
H19C H -0.1601 0.3909 0.3718 0.110 Uiso 0.75 1 calc PR A 3
C20 C 0.3039(6) 0.2369(5) 0.3256(2) 0.0683(18) Uani 1 1 d . . .
H20A H 0.2382 0.2369 0.3577 0.102 Uiso 1 1 calc R A .
H20B H 0.3733 0.2845 0.3318 0.102 Uiso 1 1 calc R . .
H20C H 0.3518 0.1790 0.3241 0.102 Uiso 1 1 calc R . .
C21 C 0.0545(6) 0.1335(3) 0.12754(18) 0.0468(13) Uani 1 1 d . . .
H21A H 0.0176 0.1899 0.1119 0.070 Uiso 1 1 calc R A .
H21B H -0.0111 0.0850 0.1180 0.070 Uiso 1 1 calc R . .
H21C H 0.1455 0.1208 0.1104 0.070 Uiso 1 1 calc R . .
C22 C -0.3304(7) 0.2110(6) 0.2610(3) 0.098(3) Uani 1 1 d . . .
H22A H -0.3084 0.2290 0.3012 0.147 Uiso 1 1 calc R A .
H22B H -0.3524 0.1470 0.2599 0.147 Uiso 1 1 calc R . .
H22C H -0.4113 0.2452 0.2462 0.147 Uiso 1 1 calc R . .
C1S C 0.3038(6) 0.9807(4) 0.2672(2) 0.0517(16) Uani 0.567(11) 1 d P B -1
H1S1 H 0.3996 0.9795 0.2836 0.078 Uiso 0.567(11) 1 calc PR B -1
H1S2 H 0.2770 0.9205 0.2544 0.078 Uiso 0.567(11) 1 calc PR B -1
H1S3 H 0.2392 1.0010 0.2970 0.078 Uiso 0.567(11) 1 calc PR B -1
C2S C 0.4755(9) 1.0622(4) 0.1022(3) 0.097(3) Uani 1 1 d . . .
H2S1 H 0.4638 1.1134 0.1283 0.145 Uiso 1 1 calc R . .
H2S2 H 0.4232 1.0730 0.0657 0.145 Uiso 1 1 calc R . .
H2S3 H 0.5752 1.0545 0.0942 0.145 Uiso 1 1 calc R . .
C3S C 0.1988(12) 0.5208(5) 0.4871(4) 0.083(3) Uani 0.75 1 d PD C -5
H3S1 H 0.2893 0.5257 0.5079 0.125 Uiso 0.75 1 calc PR C -5
H3S2 H 0.1265 0.5028 0.5142 0.125 Uiso 0.75 1 calc PR C -5
H3S3 H 0.1739 0.5787 0.4698 0.125 Uiso 0.75 1 calc PR C -5
C4S C 0.2480(9) 0.4873(6) 0.2918(4) 0.073(3) Uani 0.75 1 d P . .
H4S1 H 0.2474 0.5528 0.2916 0.110 Uiso 0.75 1 calc PR . .
H4S2 H 0.2178 0.4651 0.2534 0.110 Uiso 0.75 1 calc PR . .
H4S3 H 0.3431 0.4659 0.3009 0.110 Uiso 0.75 1 calc PR . .
C5S C 0.3038(6) 0.9807(4) 0.2672(2) 0.0517(16) Uani 0.43 1 d P B -2
H5S1 H 0.3277 1.0420 0.2787 0.078 Uiso 0.433(11) 1 calc PR B -2
H5S2 H 0.3900 0.9462 0.2623 0.078 Uiso 0.433(11) 1 calc PR B -2
H5S3 H 0.2477 0.9529 0.2975 0.078 Uiso 0.433(11) 1 calc PR B -2
C6S C -0.073(2) 0.3864(16) 0.4600(9) 0.066(7) Uani 0.25 1 d P D -4
H6S1 H -0.0708 0.3319 0.4836 0.098 Uiso 0.25 1 calc PR D -4
H6S2 H -0.1587 0.3869 0.4355 0.098 Uiso 0.25 1 calc PR D -4
H6S3 H -0.0722 0.4389 0.4855 0.098 Uiso 0.25 1 calc PR D -4
H1 H 0.020(7) 0.378(4) 0.322(4) 0.079 Uiso 0.75 1 d PD E 3
H2 H 0.294(5) 0.257(4) 0.249(2) 0.079 Uiso 1 1 d D . .
H3 H 0.123(5) 0.098(3) 0.198(3) 0.079 Uiso 1 1 d D . .
H4 H -0.244(6) 0.238(4) 0.1922(11) 0.079 Uiso 1 1 d D . .
H1AB H -0.03(2) 0.341(16) 0.3542(13) 0.079 Uiso 0.25 1 d PD F 6
H1AA H -0.107(17) 0.374(12) 0.299(7) 0.079 Uiso 0.25 1 d PD G 6

loop_
_atom_site_aniso_label
_atom_site_aniso_U_11
_atom_site_aniso_U_22
_atom_site_aniso_U_33
_atom_site_aniso_U_23
_atom_site_aniso_U_13
_atom_site_aniso_U_12
Mn1 0.0436(4) 0.0213(3) 0.0125(3) 0.0068(2) 0.0060(2) 0.0097(3)
F1 0.0274(11) 0.0097(9) 0.0132(9) -0.0025(7) 0.0004(8) 0.0035(8)
F2 0.0292(11) 0.0114(9) 0.0126(9) 0.0025(7) 0.0013(8) 0.0023(8)
F3 0.0274(12) 0.0343(12) 0.0126(9) 0.0000(9) 0.0019(8) 0.0014(10)
F4 0.0205(11) 0.0205(11) 0.0195(10) -0.0090(8) 0.0000(8) -0.0013(8)
F5 0.0202(11) 0.0249(11) 0.0125(9) -0.0023(8) 0.0007(8) 0.0016(8)
F6 0.0308(12) 0.0271(12) 0.0180(10) -0.0115(9) 0.0036(9) -0.0015(9)
O1 0.068(3) 0.039(2) 0.0288(17) -0.0037(14) 0.0120(16) 0.0070(16)
O2 0.049(2) 0.069(2) 0.0260(16) 0.0159(16) 0.0009(14) 0.0131(18)
O3 0.112(3) 0.0318(19) 0.0197(15) 0.0024(13) 0.0121(17) 0.0254(19)
O4 0.044(2) 0.071(2) 0.0296(17) 0.0222(17) 0.0050(14) -0.0010(17)
O1A 0.068(3) 0.039(2) 0.0288(17) -0.0037(14) 0.0120(16) 0.0070(16)
O1S 0.081(7) 0.060(5) 0.041(4) 0.002(3) 0.016(4) 0.039(5)
O2S 0.125(4) 0.035(2) 0.052(2) -0.0205(17) 0.033(2) -0.011(2)
O3S 0.217(9) 0.031(3) 0.050(3) 0.017(3) -0.024(4) -0.003(4)
O4S 0.125(6) 0.154(8) 0.073(5) -0.033(5) -0.006(4) -0.037(6)
O5S 0.056(6) 0.080(8) 0.036(5) -0.007(4) 0.000(4) -0.028(5)
O6S 0.064(10) 0.049(9) 0.048(8) -0.007(7) -0.007(7) 0.020(8)
N1 0.078(3) 0.027(2) 0.0144(16) 0.0040(14) 0.0066(17) 0.0083(19)
N2 0.042(2) 0.0245(18) 0.0137(15) -0.0024(13) -0.0003(13) -0.0047(15)
N3 0.040(2) 0.038(2) 0.0301(19) 0.0102(16) 0.0117(16) 0.0056(17)
N4 0.032(2) 0.0250(19) 0.041(2) -0.0032(16) 0.0036(16) -0.0027(16)
N5 0.0304(19) 0.0290(19) 0.0302(19) 0.0052(15) 0.0023(14) 0.0001(15)
N6 0.048(2) 0.0219(18) 0.036(2) -0.0080(15) 0.0039(17) -0.0004(16)
C1 0.032(2) 0.024(2) 0.0101(16) -0.0035(15) 0.0023(14) -0.0001(16)
C2 0.0207(18) 0.0202(19) 0.0091(15) 0.0007(13) -0.0005(12) -0.0031(14)
C3 0.0194(17) 0.0131(16) 0.0098(14) 0.0011(12) 0.0001(12) 0.0001(14)
C4 0.0072(14) 0.0134(16) 0.0110(14) 0.0002(12) 0.0013(11) -0.0013(12)
C5 0.0124(16) 0.0099(15) 0.0119(15) 0.0017(12) -0.0005(12) 0.0000(12)
C6 0.0111(16) 0.0101(15) 0.0144(16) -0.0027(12) -0.0001(12) 0.0018(13)
C7 0.0188(19) 0.025(2) 0.031(2) 0.0047(17) 0.0089(15) 0.0028(15)
C8 0.0213(19) 0.024(2) 0.030(2) 0.0040(17) 0.0071(15) 0.0015(16)
C9 0.0151(17) 0.0204(19) 0.0251(18) -0.0023(15) 0.0067(14) 0.0009(14)
C10 0.0063(15) 0.0231(18) 0.0195(17) -0.0030(14) 0.0018(12) -0.0003(13)
C11 0.0094(16) 0.0205(18) 0.0175(16) -0.0053(14) 0.0012(12) -0.0002(13)
C12 0.0143(17) 0.029(2) 0.0132(15) -0.0019(14) 0.0025(12) 0.0040(15)
C13 0.0126(17) 0.0254(19) 0.0168(16) -0.0096(14) 0.0024(13) 0.0009(14)
C14 0.0127(16) 0.0234(19) 0.0134(16) -0.0027(13) 0.0028(12) 0.0031(14)
C15 0.0091(16) 0.0212(18) 0.0199(17) -0.0052(14) 0.0046(13) 0.0009(13)
C16 0.0128(17) 0.0204(18) 0.0236(18) -0.0048(14) 0.0049(13) 0.0006(14)
C17 0.0133(17) 0.0209(19) 0.030(2) -0.0018(16) 0.0056(14) -0.0017(14)
C18 0.0219(19) 0.0206(19) 0.0266(19) -0.0007(16) 0.0024(15) 0.0057(15)
C19 0.143(8) 0.037(4) 0.042(4) 0.007(3) 0.054(5) 0.023(5)
C20 0.054(3) 0.116(6) 0.034(3) 0.020(3) -0.007(2) 0.011(3)
C21 0.073(4) 0.045(3) 0.022(2) -0.001(2) 0.007(2) 0.017(3)
C22 0.059(4) 0.183(8) 0.053(4) 0.052(5) 0.017(3) 0.007(5)
C1S 0.056(3) 0.063(4) 0.036(3) 0.004(2) 0.001(2) 0.003(3)
C2S 0.145(7) 0.046(4) 0.100(6) 0.012(4) 0.002(5) -0.010(4)
C3S 0.145(9) 0.046(5) 0.058(5) 0.014(4) -0.025(5) -0.007(5)
C4S 0.079(6) 0.069(6) 0.070(6) 0.029(4) -0.024(5) -0.029(5)
C5S 0.056(3) 0.063(4) 0.036(3) 0.004(2) 0.001(2) 0.003(3)
C6S 0.067(16) 0.087(18) 0.042(12) 0.011(12) 0.011(11) 0.031(14)

loop_
_atom_type_symbol
_atom_type_description
_atom_type_scat_dispersion_real
_atom_type_scat_dispersion_imag
_atom_type_scat_source
C C 0.0033 0.0016 'International Tables Vol C Tables 4.2.6.8 and 6.1.1.4'
H H 0.0000 0.0000 'International Tables Vol C Tables 4.2.6.8 and 6.1.1.4'
N N 0.0061 0.0033 'International Tables Vol C Tables 4.2.6.8 and 6.1.1.4'
O O 0.0106 0.0060 'International Tables Vol C Tables 4.2.6.8 and 6.1.1.4'
F F 0.0171 0.0103 'International Tables Vol C Tables 4.2.6.8 and 6.1.1.4'
Mn Mn 0.3368 0.7283 'International Tables Vol C Tables 4.2.6.8 and 6.1.1.4'

loop_
_geom_angle_atom_site_label_1
_geom_angle_atom_site_label_2
_geom_angle_atom_site_label_3
_geom_angle
_geom_angle_site_symmetry_1
_geom_angle_site_symmetry_3
O1 Mn1 O3 175.01(16) . .
O1 Mn1 O4 90.66(14) . .
O3 Mn1 O4 94.27(16) . .
O1 Mn1 N1 92.79(13) . .
O3 Mn1 N1 86.46(12) . .
O4 Mn1 N1 89.39(14) . .
O1 Mn1 O2 88.86(14) . .
O3 Mn1 O2 86.22(15) . .
O4 Mn1 O2 179.44(15) . .
N1 Mn1 O2 90.91(14) . .
O1 Mn1 N2 89.37(12) . 2
O3 Mn1 N2 91.50(12) . 2
O4 Mn1 N2 89.42(12) . 2
N1 Mn1 N2 177.55(13) . 2
O2 Mn1 N2 90.30(13) . 2
C19 O1 Mn1 133.1(4) . .
C19 O1 H1 100(6) . .
Mn1 O1 H1 120(6) . .
C19 O1 H1AB 37(10) . .
Mn1 O1 H1AB 135(10) . .
H1 O1 H1AB 72(10) . .
C19 O1 H1AA 89(10) . .
Mn1 O1 H1AA 108(10) . .
H1 O1 H1AA 96(10) . .
H1AB O1 H1AA 114(3) . .
C20 O2 Mn1 131.7(3) . .
C20 O2 H2 103(5) . .
Mn1 O2 H2 124(4) . .
C21 O3 Mn1 133.1(3) . .
C21 O3 H3 107(4) . .
Mn1 O3 H3 120(4) . .
C22 O4 Mn1 130.5(3) . .
C22 O4 H4 108(4) . .
Mn1 O4 H4 121(4) . .
C2S O2S H2S 109.5 . .
C4S O4S H4S 109.5 . .
C1 N1 Mn1 174.2(3) . .
C2 N2 Mn1 169.6(3) . 2_545
N1 C1 C3 178.1(4) . .
N2 C2 C3 176.2(4) . .
C1 C3 C2 114.8(3) . .
C1 C3 C4 121.1(3) . .
C2 C3 C4 123.9(3) . .
C5 C4 C6 113.3(3) . 3_556
C5 C4 C3 123.8(3) . .
C6 C4 C3 122.9(3) 3_556 .
F2 C5 C6 117.3(3) . .
F2 C5 C4 119.5(3) . .
C6 C5 C4 123.2(3) . .
F1 C6 C5 116.9(3) . .
F1 C6 C4 119.6(3) . 3_556
C5 C6 C4 123.5(3) . 3_556
N3 C7 C9 176.6(4) . .
N4 C8 C9 176.4(4) . .
C10 C9 C7 123.3(3) . .
C10 C9 C8 122.9(3) . .
C7 C9 C8 113.6(3) . .
C11 C10 C9 123.7(3) . .
C11 C10 C12 113.0(3) . .
C9 C10 C12 123.3(3) . .
F4 C11 C14 117.1(3) . .
F4 C11 C10 118.7(3) . .
C14 C11 C10 124.2(3) . .
F3 C12 C13 118.1(3) . .
F3 C12 C10 118.9(3) . .
C13 C12 C10 123.0(3) . .
F6 C13 C12 117.7(3) . .
F6 C13 C15 118.4(3) . .
C12 C13 C15 123.9(3) . .
F5 C14 C11 118.2(3) . .
F5 C14 C15 119.1(3) . .
C11 C14 C15 122.6(3) . .
C14 C15 C16 123.0(3) . .
C14 C15 C13 113.3(3) . .
C16 C15 C13 123.7(3) . .
C15 C16 C17 122.5(3) . .
C15 C16 C18 123.2(3) . .
C17 C16 C18 114.0(3) . .
N5 C17 C16 176.1(4) . .
N6 C18 C16 176.6(4) . .
O1 C19 H1AB 40(4) . .
H19A C19 H1AB 71.1 . .
H19B C19 H1AB 134.2 . .
H19C C19 H1AB 113.1 . .
O2 C20 H20A 109.5 . .
O2 C20 H20B 109.5 . .
H20A C20 H20B 109.5 . .
O2 C20 H20C 109.5 . .
H20A C20 H20C 109.5 . .
H20B C20 H20C 109.5 . .
O3 C21 H21A 109.5 . .
O3 C21 H21B 109.5 . .
H21A C21 H21B 109.5 . .
O3 C21 H21C 109.5 . .
H21A C21 H21C 109.5 . .
H21B C21 H21C 109.5 . .
O4 C22 H22A 109.5 . .
O4 C22 H22B 109.5 . .
H22A C22 H22B 109.5 . .
O4 C22 H22C 109.5 . .
H22A C22 H22C 109.5 . .
H22B C22 H22C 109.5 . .
O2S C2S H2S1 109.5 . .
O2S C2S H2S2 109.5 . .
H2S1 C2S H2S2 109.5 . .
O2S C2S H2S3 109.5 . .
H2S1 C2S H2S3 109.5 . .
H2S2 C2S H2S3 109.5 . .
O4S C4S H4S1 109.5 . .
O4S C4S H4S2 109.5 . .
H4S1 C4S H4S2 109.5 . .
O4S C4S H4S3 109.5 . .
H4S1 C4S H4S3 109.5 . .
H4S2 C4S H4S3 109.5 . .

loop_
_geom_bond_atom_site_label_1
_geom_bond_atom_site_label_2
_geom_bond_distance
_geom_bond_site_symmetry_2
Mn1 O1 2.146(3) .
Mn1 O3 2.154(3) .
Mn1 O4 2.173(4) .
Mn1 N1 2.179(3) .
Mn1 O2 2.190(4) .
Mn1 N2 2.191(3) 2
F1 C6 1.349(3) .
F2 C5 1.346(4) .
F3 C12 1.336(4) .
F4 C11 1.344(4) .
F5 C14 1.336(4) .
F6 C13 1.342(4) .
O1 C19 1.394(7) .
O1 H1 0.837(10) .
O1 H1AB 0.920(10) .
O1 H1AA 0.919(10) .
O2 C20 1.402(6) .
O2 H2 0.840(10) .
O3 C21 1.387(5) .
O3 H3 0.841(10) .
O4 C22 1.403(6) .
O4 H4 0.842(10) .
O1S C1S 1.400(8) .
O1S H1S 0.8400 .
O2S C2S 1.385(7) .
O2S H2S 0.8400 .
O3S C3S 1.347(9) .
O3S H3S 0.8400 .
O4S C4S 1.378(10) .
O4S H4S 0.8400 .
O5S H5S 0.8400 .
O6S C6S 1.44(2) .
O6S H6S 0.8400 .
N1 C1 1.147(5) .
N2 C2 1.149(4) .
N2 Mn1 2.191(3) 2_545
N3 C7 1.144(5) .
N4 C8 1.142(5) .
N5 C17 1.137(5) .
N6 C18 1.137(5) .
C1 C3 1.392(5) .
C2 C3 1.397(5) .
C3 C4 1.454(4) .
C4 C5 1.393(4) .
C4 C6 1.394(4) 3_556
C5 C6 1.378(4) .
C6 C4 1.394(4) 3_556
C7 C9 1.419(5) .
C8 C9 1.431(5) .
C9 C10 1.411(5) .
C10 C11 1.403(5) .
C10 C12 1.423(5) .
C11 C14 1.362(5) .
C12 C13 1.347(5) .
C13 C15 1.417(5) .
C14 C15 1.413(5) .
C15 C16 1.413(5) .
C16 C17 1.421(5) .
C16 C18 1.426(5) .
C19 H19A 0.9800 .
C19 H19B 0.9800 .
C19 H19C 0.9800 .
C19 H1AB 0.9(2) .
C20 H20A 0.9800 .
C20 H20B 0.9800 .
C20 H20C 0.9800 .
C21 H21A 0.9800 .
C21 H21B 0.9800 .
C21 H21C 0.9800 .
C22 H22A 0.9800 .
C22 H22B 0.9800 .
C22 H22C 0.9800 .
C1S H1S1 0.9800 .
C1S H1S2 0.9800 .
C1S H1S3 0.9800 .
C2S H2S1 0.9800 .
C2S H2S2 0.9800 .
C2S H2S3 0.9800 .
C3S H3S1 0.9800 .
C3S H3S2 0.9800 .
C3S H3S3 0.9800 .
C4S H4S1 0.9800 .
C4S H4S2 0.9800 .
C4S H4S3 0.9800 .
C5S H5S1 0.9800 .
C5S H5S2 0.9800 .
C5S H5S3 0.9800 .
C6S H6S1 0.9800 .
C6S H6S2 0.9800 .
C6S H6S3 0.9800 .
